data_7225560
loop_
_publ_author_name
'Mahmoudi, Ghodrat'
'Stilinovic, Vladimir'
'Bauza, Antonio'
'Frontera, Antonio'
'Bartyzel, Agata'
'Ruiz-Perez, Catalina'
'Kirillov, Alexander M.'

_publ_section_title
;
 Inorganic-Organic Hybrid Materials Based on PbBr2 and Pyridine-Hydrazone
 Blocks -- Structural and Theoretical Study
;
_journal_name_full 'RSC Adv.'
_journal_paper_doi 10.1039/C6RA13462A
_journal_year 2016
_chemical_formula_sum 'C13 H12 Br2 N4 O Pb'
_chemical_formula_weight 607.28
_chemical_name_systematic
; 
 ? 
;
_space_group_IT_number 2
_symmetry_cell_setting triclinic
_symmetry_space_group_name_Hall '-P 1'
_symmetry_space_group_name_H-M 'P -1'
_atom_sites_solution_hydrogens geom
_atom_sites_solution_primary direct
_atom_sites_solution_secondary difmap
_audit_creation_method SHELXL-97
_audit_update_record
;
2015-11-04 deposited with the CCDC.
2016-06-15 downloaded from the CCDC.
;
_cell_angle_alpha 100.390(3)
_cell_angle_beta 92.092(3)
_cell_angle_gamma 94.892(3)
_cell_formula_units_Z 2
_cell_length_a 8.2036(11)
_cell_length_b 8.7101(12)
_cell_length_c 10.9517(15)
_cell_measurement_temperature 110(2)
_cell_volume 765.83(18)
_computing_structure_refinement 'SHELXL-97 (Sheldrick, 1997)'
_computing_structure_solution 'SHELXS-97 (Sheldrick, 1990)'
_diffrn_ambient_temperature 110(2)
_diffrn_measured_fraction_theta_full 0.996
_diffrn_measured_fraction_theta_max 0.996
_diffrn_measurement_device_type 'Bruker AXS SMART APEX CCD diffractometer'
_diffrn_measurement_method '\w scans'
_diffrn_radiation_monochromator graphite
_diffrn_radiation_source 'fine-focus sealed tube'
_diffrn_radiation_type MoK\a
_diffrn_radiation_wavelength 0.71073
_diffrn_reflns_av_R_equivalents 0.0273
_diffrn_reflns_av_sigmaI/netI 0.0331
_diffrn_reflns_limit_h_max 9
_diffrn_reflns_limit_h_min -12
_diffrn_reflns_limit_k_max 13
_diffrn_reflns_limit_k_min -13
_diffrn_reflns_limit_l_max 16
_diffrn_reflns_limit_l_min -16
_diffrn_reflns_number 16558
_diffrn_reflns_theta_full 33.17
_diffrn_reflns_theta_max 33.17
_diffrn_reflns_theta_min 2.39
_exptl_absorpt_coefficient_mu 16.235
_exptl_absorpt_correction_T_max 0.4425
_exptl_absorpt_correction_T_min 0.2096
_exptl_absorpt_correction_type multi-scan
_exptl_absorpt_process_details 'Jacobson, R., (1998)'
_exptl_crystal_colour yellow
_exptl_crystal_density_diffrn 2.633
_exptl_crystal_density_method 'not measured'
_exptl_crystal_description block
_exptl_crystal_F_000 556
_exptl_crystal_size_max 0.14
_exptl_crystal_size_mid 0.06
_exptl_crystal_size_min 0.06
_refine_diff_density_max 1.252
_refine_diff_density_min -1.739
_refine_diff_density_rms 0.185
_refine_ls_extinction_method none
_refine_ls_goodness_of_fit_ref 1.028
_refine_ls_hydrogen_treatment mixed
_refine_ls_matrix_type full
_refine_ls_number_parameters 190
_refine_ls_number_reflns 5837
_refine_ls_number_restraints 0
_refine_ls_restrained_S_all 1.028
_refine_ls_R_factor_all 0.0282
_refine_ls_R_factor_gt 0.0228
_refine_ls_shift/su_max 0.002
_refine_ls_shift/su_mean 0.000
_refine_ls_structure_factor_coef Fsqd
_refine_ls_weighting_details 'calc w=1/[\s^2^(Fo^2^)+(0.0226P)^2^+0.8303P] where P=(Fo^2^+2Fc^2^)/3'
_refine_ls_weighting_scheme calc
_refine_ls_wR_factor_gt 0.0500
_refine_ls_wR_factor_ref 0.0518
_reflns_number_gt 5274
_reflns_number_total 5837
_reflns_threshold_expression >2sigma(I)
_cod_data_source_file c6ra13462a1.cif
_cod_data_source_block 3
_cod_original_sg_symbol_H-M P-1
_cod_database_code 7225560

loop_
_symmetry_equiv_pos_as_xyz
'x, y, z'
'-x, -y, -z'

loop_
_atom_site_label
_atom_site_type_symbol
_atom_site_fract_x
_atom_site_fract_y
_atom_site_fract_z
_atom_site_U_iso_or_equiv
_atom_site_adp_type
_atom_site_occupancy
_atom_site_symmetry_multiplicity
_atom_site_calc_flag
_atom_site_refinement_flags
Pb1 Pb 0.620974(12) 0.659623(12) 0.161884(9) 0.00904(3) Uani 1 1 d .
Br1 Br 0.69589(3) 0.37809(3) -0.00143(3) 0.01344(6) Uani 1 1 d .
Br2 Br 0.94491(4) 0.68330(4) 0.29385(3) 0.02003(7) Uani 1 1 d .
O1 O 0.4787(3) 0.0391(3) 0.79738(19) 0.0128(4) Uani 1 1 d .
N1 N 0.4742(3) 0.4425(3) 0.2788(2) 0.0132(5) Uani 1 1 d .
N2 N 0.5776(3) 0.1756(3) 0.6088(2) 0.0109(4) Uani 1 1 d .
N3 N 0.6827(3) 0.0991(3) 0.6744(2) 0.0114(4) Uani 1 1 d .
H3 H 0.7850 0.0915 0.6544 0.014 Uiso 1 1 calc R
N4 N 0.7606(3) -0.2100(3) 0.9910(2) 0.0122(5) Uani 1 1 d .
C1 C 0.3174(4) 0.4508(3) 0.3074(3) 0.0133(5) Uani 1 1 d .
H1 H 0.2498 0.5077 0.2631 0.016 Uiso 1 1 calc R
C2 C 0.2503(4) 0.3788(3) 0.3999(3) 0.0127(5) Uani 1 1 d .
H2 H 0.1389 0.3867 0.4186 0.015 Uiso 1 1 calc R
C3 C 0.3487(4) 0.2951(3) 0.4642(3) 0.0126(5) Uani 1 1 d .
H3A H 0.3055 0.2461 0.5284 0.015 Uiso 1 1 calc R
C4 C 0.5109(4) 0.2835(3) 0.4342(3) 0.0101(5) Uani 1 1 d .
C5 C 0.5676(4) 0.3600(3) 0.3401(3) 0.0124(5) Uani 1 1 d .
H5 H 0.6782 0.3531 0.3186 0.015 Uiso 1 1 calc R
C6 C 0.6224(4) 0.1969(3) 0.5009(3) 0.0106(5) Uani 1 1 d .
C7 C 0.7711(4) 0.1398(4) 0.4388(3) 0.0166(6) Uani 1 1 d .
H7A H 0.8328 0.0864 0.4943 0.025 Uiso 1 1 calc R
H7B H 0.8404 0.2291 0.4201 0.025 Uiso 1 1 calc R
H7C H 0.7374 0.0665 0.3614 0.025 Uiso 1 1 calc R
C8 C 0.6226(4) 0.0361(3) 0.7704(2) 0.0094(5) Uani 1 1 d .
C9 C 0.7389(3) -0.0484(3) 0.8365(2) 0.0085(5) Uani 1 1 d .
C10 C 0.9022(4) -0.0643(4) 0.8096(3) 0.0127(5) Uani 1 1 d .
H10 H 0.9513 -0.0136 0.7484 0.015 Uiso 1 1 calc R
C11 C 0.9913(4) -0.1551(4) 0.8736(3) 0.0148(6) Uani 1 1 d .
H11 H 1.1025 -0.1681 0.8566 0.018 Uiso 1 1 calc R
C12 C 0.9165(4) -0.2266(4) 0.9625(3) 0.0131(5) Uani 1 1 d .
H12 H 0.9781 -0.2901 1.0052 0.016 Uiso 1 1 calc R
C13 C 0.6739(4) -0.1230(3) 0.9286(3) 0.0111(5) Uani 1 1 d .
H13 H 0.5631 -0.1117 0.9479 0.013 Uiso 1 1 calc R

loop_
_atom_site_aniso_label
_atom_site_aniso_U_11
_atom_site_aniso_U_22
_atom_site_aniso_U_33
_atom_site_aniso_U_23
_atom_site_aniso_U_13
_atom_site_aniso_U_12
Pb1 0.00829(5) 0.00932(5) 0.01068(5) 0.00462(3) -0.00015(3) 0.00184(3)
Br1 0.01004(12) 0.01311(13) 0.01704(13) 0.00111(10) -0.00123(10) 0.00475(10)
Br2 0.01102(13) 0.03045(18) 0.01945(15) 0.00833(13) -0.00161(11) -0.00031(12)
O1 0.0125(10) 0.0134(10) 0.0141(10) 0.0058(8) 0.0009(8) 0.0025(8)
N1 0.0177(12) 0.0123(12) 0.0107(11) 0.0042(9) 0.0009(9) 0.0028(9)
N2 0.0138(11) 0.0085(11) 0.0115(11) 0.0037(9) -0.0002(9) 0.0029(9)
N3 0.0092(10) 0.0148(12) 0.0121(11) 0.0068(9) 0.0013(8) 0.0034(9)
N4 0.0121(11) 0.0128(11) 0.0137(11) 0.0062(9) 0.0012(9) 0.0038(9)
C1 0.0165(14) 0.0115(13) 0.0115(12) 0.0009(10) -0.0027(10) 0.0022(10)
C2 0.0113(12) 0.0118(13) 0.0147(13) 0.0020(10) -0.0005(10) 0.0015(10)
C3 0.0145(13) 0.0127(13) 0.0112(12) 0.0043(10) -0.0007(10) 0.0004(10)
C4 0.0131(12) 0.0076(12) 0.0099(11) 0.0032(9) -0.0011(9) -0.0005(9)
C5 0.0148(13) 0.0124(13) 0.0108(12) 0.0044(10) 0.0009(10) 0.0018(10)
C6 0.0112(12) 0.0095(12) 0.0113(12) 0.0035(10) -0.0012(9) -0.0001(10)
C7 0.0134(13) 0.0236(16) 0.0148(13) 0.0076(12) 0.0012(11) 0.0051(12)
C8 0.0131(12) 0.0072(11) 0.0077(11) 0.0013(9) -0.0027(9) 0.0010(9)
C9 0.0087(11) 0.0075(11) 0.0095(11) 0.0015(9) 0.0002(9) 0.0020(9)
C10 0.0129(13) 0.0140(13) 0.0128(12) 0.0062(10) 0.0020(10) 0.0015(10)
C11 0.0091(12) 0.0192(15) 0.0180(14) 0.0076(12) 0.0013(10) 0.0026(11)
C12 0.0116(13) 0.0145(14) 0.0142(13) 0.0046(11) -0.0011(10) 0.0048(10)
C13 0.0125(13) 0.0108(12) 0.0122(12) 0.0061(10) 0.0021(10) 0.0049(10)

loop_
_atom_type_symbol
_atom_type_description
_atom_type_scat_dispersion_real
_atom_type_scat_dispersion_imag
_atom_type_scat_source
C C 0.0033 0.0016 'International Tables Vol C Tables 4.2.6.8 and 6.1.1.4'
H H 0.0000 0.0000 'International Tables Vol C Tables 4.2.6.8 and 6.1.1.4'
N N 0.0061 0.0033 'International Tables Vol C Tables 4.2.6.8 and 6.1.1.4'
O O 0.0106 0.0060 'International Tables Vol C Tables 4.2.6.8 and 6.1.1.4'
Br Br -0.2901 2.4595 'International Tables Vol C Tables 4.2.6.8 and 6.1.1.4'
Pb Pb -3.3944 10.1111 'International Tables Vol C Tables 4.2.6.8 and 6.1.1.4'

loop_
_geom_angle_atom_site_label_1
_geom_angle_atom_site_label_2
_geom_angle_atom_site_label_3
_geom_angle
_geom_angle_site_symmetry_1
_geom_angle_site_symmetry_3
N4 Pb1 N1 161.26(8) 1_564 .
N4 Pb1 O1 76.02(7) 1_564 2_666
N1 Pb1 O1 119.31(7) . 2_666
N4 Pb1 Br1 81.59(6) 1_564 .
N1 Pb1 Br1 80.35(6) . .
O1 Pb1 Br1 151.62(4) 2_666 .
N4 Pb1 Br2 88.58(6) 1_564 .
N1 Pb1 Br2 96.53(6) . .
O1 Pb1 Br2 106.05(5) 2_666 .
Br1 Pb1 Br2 90.443(11) . .
N4 Pb1 Br1 87.36(6) 1_564 2_665
N1 Pb1 Br1 86.02(6) . 2_665
O1 Pb1 Br1 77.12(4) 2_666 2_665
Br1 Pb1 Br1 84.706(11) . 2_665
Br2 Pb1 Br1 174.078(9) . 2_665
Pb1 Br1 Pb1 95.294(11) . 2_665
C5 N1 C1 118.6(3) . .
C5 N1 Pb1 118.8(2) . .
C1 N1 Pb1 119.47(19) . .
C6 N2 N3 116.0(2) . .
C8 N3 N2 118.0(2) . .
C8 N3 H3 121.0 . .
N2 N3 H3 121.0 . .
C13 N4 C12 118.2(3) . .
C13 N4 Pb1 119.07(19) . 1_546
C12 N4 Pb1 122.69(18) . 1_546
N1 C1 C2 122.1(3) . .
N1 C1 H1 119.0 . .
C2 C1 H1 119.0 . .
C3 C2 C1 119.0(3) . .
C3 C2 H2 120.5 . .
C1 C2 H2 120.5 . .
C2 C3 C4 119.5(3) . .
C2 C3 H3A 120.2 . .
C4 C3 H3A 120.2 . .
C3 C4 C5 117.4(3) . .
C3 C4 C6 121.9(2) . .
C5 C4 C6 120.6(3) . .
N1 C5 C4 123.4(3) . .
N1 C5 H5 118.3 . .
C4 C5 H5 118.3 . .
N2 C6 C4 115.1(3) . .
N2 C6 C7 126.0(3) . .
C4 C6 C7 118.9(2) . .
C6 C7 H7A 109.5 . .
C6 C7 H7B 109.5 . .
H7A C7 H7B 109.5 . .
C6 C7 H7C 109.5 . .
H7A C7 H7C 109.5 . .
H7B C7 H7C 109.5 . .
O1 C8 N3 122.5(3) . .
O1 C8 C9 121.2(2) . .
N3 C8 C9 116.2(2) . .
C10 C9 C13 118.2(2) . .
C10 C9 C8 125.7(2) . .
C13 C9 C8 116.1(2) . .
C11 C10 C9 118.9(3) . .
C11 C10 H10 120.6 . .
C9 C10 H10 120.6 . .
C12 C11 C10 119.2(3) . .
C12 C11 H11 120.4 . .
C10 C11 H11 120.4 . .
N4 C12 C11 122.6(3) . .
N4 C12 H12 118.7 . .
C11 C12 H12 118.7 . .
N4 C13 C9 122.9(3) . .
N4 C13 H13 118.5 . .
C9 C13 H13 118.5 . .

loop_
_geom_bond_atom_site_label_1
_geom_bond_atom_site_label_2
_geom_bond_distance
_geom_bond_site_symmetry_2
Pb1 N4 2.609(2) 1_564
Pb1 N1 2.695(3) .
Pb1 O1 2.779(2) 2_666
Pb1 Br1 2.8888(4) .
Pb1 Br2 2.9515(5) .
Pb1 Br1 3.0439(4) 2_665
Br1 Pb1 3.0439(4) 2_665
O1 C8 1.229(3) .
N1 C5 1.335(4) .
N1 C1 1.340(4) .
N2 C6 1.291(4) .
N2 N3 1.389(3) .
N3 C8 1.360(3) .
N3 H3 0.8800 .
N4 C13 1.338(3) .
N4 C12 1.341(4) .
N4 Pb1 2.609(2) 1_546
C1 C2 1.390(4) .
C1 H1 0.9500 .
C2 C3 1.387(4) .
C2 H2 0.9500 .
C3 C4 1.390(4) .
C3 H3A 0.9500 .
C4 C5 1.398(4) .
C4 C6 1.486(4) .
C5 H5 0.9500 .
C6 C7 1.496(4) .
C7 H7A 0.9800 .
C7 H7B 0.9800 .
C7 H7C 0.9800 .
C8 C9 1.495(4) .
C9 C10 1.395(4) .
C9 C13 1.393(4) .
C10 C11 1.383(4) .
C10 H10 0.9500 .
C11 C12 1.382(4) .
C11 H11 0.9500 .
C12 H12 0.9500 .
C13 H13 0.9500 .

loop_
_geom_hbond_atom_site_label_D
_geom_hbond_atom_site_label_H
_geom_hbond_atom_site_label_A
_geom_hbond_distance_DH
_geom_hbond_distance_HA
_geom_hbond_distance_DA
_geom_hbond_angle_DHA
_geom_hbond_site_symmetry_A
N3 H3 Br2 0.88 2.80 3.427(3) 129.4 2_766

loop_
_geom_torsion_atom_site_label_1
_geom_torsion_atom_site_label_2
_geom_torsion_atom_site_label_3
_geom_torsion_atom_site_label_4
_geom_torsion
_geom_torsion_site_symmetry_1
_geom_torsion_site_symmetry_4
N4 Pb1 Br1 Pb1 -88.10(6) 1_564 2_665
N1 Pb1 Br1 Pb1 86.85(6) . 2_665
O1 Pb1 Br1 Pb1 -50.03(9) 2_666 2_665
Br2 Pb1 Br1 Pb1 -176.597(9) . 2_665
Br1 Pb1 Br1 Pb1 0.0 2_665 2_665
N4 Pb1 N1 C5 88.0(3) 1_564 .
O1 Pb1 N1 C5 -129.6(2) 2_666 .
Br1 Pb1 N1 C5 72.2(2) . .
Br2 Pb1 N1 C5 -17.1(2) . .
Br1 Pb1 N1 C5 157.5(2) 2_665 .
N4 Pb1 N1 C1 -112.4(3) 1_564 .
O1 Pb1 N1 C1 30.0(2) 2_666 .
Br1 Pb1 N1 C1 -128.1(2) . .
Br2 Pb1 N1 C1 142.6(2) . .
Br1 Pb1 N1 C1 -42.8(2) 2_665 .
C6 N2 N3 C8 -162.3(3) . .
C5 N1 C1 C2 1.1(4) . .
Pb1 N1 C1 C2 -158.6(2) . .
N1 C1 C2 C3 -0.2(4) . .
C1 C2 C3 C4 -0.7(4) . .
C2 C3 C4 C5 0.8(4) . .
C2 C3 C4 C6 179.3(3) . .
C1 N1 C5 C4 -1.0(4) . .
Pb1 N1 C5 C4 158.9(2) . .
C3 C4 C5 N1 0.0(4) . .
C6 C4 C5 N1 -178.5(3) . .
N3 N2 C6 C4 -178.1(2) . .
N3 N2 C6 C7 3.3(4) . .
C3 C4 C6 N2 -20.2(4) . .
C5 C4 C6 N2 158.3(3) . .
C3 C4 C6 C7 158.5(3) . .
C5 C4 C6 C7 -23.1(4) . .
N2 N3 C8 O1 3.0(4) . .
N2 N3 C8 C9 178.7(2) . .
O1 C8 C9 C10 177.2(3) . .
N3 C8 C9 C10 1.5(4) . .
O1 C8 C9 C13 0.4(4) . .
N3 C8 C9 C13 -175.3(3) . .
C13 C9 C10 C11 1.1(4) . .
C8 C9 C10 C11 -175.6(3) . .
C9 C10 C11 C12 -0.3(5) . .
C13 N4 C12 C11 1.4(5) . .
Pb1 N4 C12 C11 -178.8(2) 1_546 .
C10 C11 C12 N4 -0.9(5) . .
C12 N4 C13 C9 -0.6(4) . .
Pb1 N4 C13 C9 179.6(2) 1_546 .
C10 C9 C13 N4 -0.7(4) . .
C8 C9 C13 N4 176.4(3) . .
